data_7155916
loop_
_publ_author_name
'Liu, Haifeng'
'Zhu, Tong-Hao'
'Xu, Pei'
'Wang, Shun-Yi'
'Ji, Shun-Jun'

_publ_section_title
;
 I2/CHP Mediated [1+1+1+1] Cyclization of Aromaticisocyanide with Amine to
 Construct 1,3-Diazetidine-2,4-diimine Derivatives
;
_journal_name_full 'Org. Biomol. Chem.'
_journal_paper_doi 10.1039/C7OB02255G
_journal_year 2017
_chemical_formula_moiety 'C22 H26 N6 O4'
_chemical_formula_sum 'C22 H26 N6 O4'
_chemical_formula_weight 438.49
_chemical_name_systematic
;
 ? 
;
_space_group_crystal_system triclinic
_space_group_IT_number 2
_space_group_name_Hall '-P 1'
_space_group_name_H-M_alt 'P -1'
_symmetry_space_group_name_Hall '-P 1'
_symmetry_space_group_name_H-M 'P -1'
_atom_sites_solution_hydrogens geom
_atom_sites_solution_primary direct
_atom_sites_solution_secondary difmap
_audit_block_doi 10.5517/cc13mqp4
_audit_creation_date 2014-10-31
_audit_creation_method
;
Olex2 1.2
(compiled 2014.09.19 svn.r3010 for OlexSys, GUI svn.r4874)
;
_audit_update_record
;
2014-10-31 deposited with the CCDC.
2017-10-02 downloaded from the CCDC.
;
_cell_angle_alpha 82.403(5)
_cell_angle_beta 77.878(5)
_cell_angle_gamma 69.245(6)
_cell_formula_units_Z 2
_cell_length_a 9.3830(6)
_cell_length_b 11.5671(8)
_cell_length_c 11.8220(8)
_cell_measurement_reflns_used 2327
_cell_measurement_temperature 295.25(11)
_cell_measurement_theta_max 24.0370
_cell_measurement_theta_min 3.4630
_cell_volume 1170.72(14)
_computing_cell_refinement
;
CrysAlisPro, Agilent Technologies,
Version 1.171.37.31 (release 14-01-2014 CrysAlis171 .NET)
(compiled Jan 14 2014,18:38:05)
;
_computing_data_collection
;
CrysAlisPro, Agilent Technologies,
Version 1.171.37.31 (release 14-01-2014 CrysAlis171 .NET)
(compiled Jan 14 2014,18:38:05)
;
_computing_data_reduction
;
CrysAlisPro, Agilent Technologies,
Version 1.171.37.31 (release 14-01-2014 CrysAlis171 .NET)
(compiled Jan 14 2014,18:38:05)
;
_computing_molecular_graphics 'Olex2 (Dolomanov et al., 2009)'
_computing_publication_material 'Olex2 (Dolomanov et al., 2009)'
_computing_structure_refinement 'XL (Sheldrick, 2008)'
_computing_structure_solution 'XS (Sheldrick, 2008)'
_diffrn_ambient_environment air
_diffrn_ambient_temperature 295.25(11)
_diffrn_detector 'CCD plate'
_diffrn_detector_area_resol_mean 10.4471
_diffrn_detector_type Atlas
_diffrn_measured_fraction_theta_full 0.998
_diffrn_measured_fraction_theta_max 0.998
_diffrn_measurement_details
;
#__ type_ start__ end____ width___ exp.time_
  1 omega  -18.00   88.00   1.0000   20.0000
omega____ theta____ kappa____ phi______ frames
    -       13.6514   77.0000   90.0000 106

#__ type_ start__ end____ width___ exp.time_
  2 omega   -3.00   92.00   1.0000   20.0000
omega____ theta____ kappa____ phi______ frames
    -       13.6514   77.0000  -60.0000 95

#__ type_ start__ end____ width___ exp.time_
  3 omega   36.00   74.00   1.0000   20.0000
omega____ theta____ kappa____ phi______ frames
    -       13.6514   77.0000 -180.0000 38

#__ type_ start__ end____ width___ exp.time_
  4 omega  -48.00   60.00   1.0000   20.0000
omega____ theta____ kappa____ phi______ frames
    -      -14.4327   77.0000 -180.0000 108
;
_diffrn_measurement_device 'four-circle diffractometer'
_diffrn_measurement_device_type 'Xcalibur, Atlas, Gemini'
_diffrn_measurement_method '\w scans'
_diffrn_orient_matrix_UB_11 0.0242782000
_diffrn_orient_matrix_UB_12 0.0332589000
_diffrn_orient_matrix_UB_13 -0.0507135000
_diffrn_orient_matrix_UB_21 -0.0190688000
_diffrn_orient_matrix_UB_22 -0.0362185000
_diffrn_orient_matrix_UB_23 -0.0345236000
_diffrn_orient_matrix_UB_31 -0.0760991000
_diffrn_orient_matrix_UB_32 0.0435836000
_diffrn_orient_matrix_UB_33 0.0041507000
_diffrn_radiation_monochromator graphite
_diffrn_radiation_probe x-ray
_diffrn_radiation_type MoK\a
_diffrn_radiation_wavelength 0.71073
_diffrn_reflns_av_R_equivalents 0.0269
_diffrn_reflns_av_unetI/netI 0.0436
_diffrn_reflns_limit_h_max 11
_diffrn_reflns_limit_h_min -11
_diffrn_reflns_limit_k_max 13
_diffrn_reflns_limit_k_min -14
_diffrn_reflns_limit_l_max 14
_diffrn_reflns_limit_l_min -14
_diffrn_reflns_number 9733
_diffrn_reflns_theta_full 26.37
_diffrn_reflns_theta_max 26.37
_diffrn_reflns_theta_min 3.19
_diffrn_source 'Enhance (Mo) X-ray Source'
_exptl_absorpt_coefficient_mu 0.088
_exptl_absorpt_correction_T_max 1.00000
_exptl_absorpt_correction_T_min 0.99110
_exptl_absorpt_correction_type multi-scan
_exptl_absorpt_process_details
;
CrysAlisPro, Agilent Technologies,
Version 1.171.37.31 (release 14-01-2014 CrysAlis171 .NET)
(compiled Jan 14 2014,18:38:05)
Empirical absorption correction using spherical harmonics,
 implemented in SCALE3 ABSPACK scaling algorithm.
Empirical absorption correction using spherical harmonics,
 implemented in SCALE3 ABSPACK scaling algorithm.
;
_exptl_crystal_colour 'clear light yellow'
_exptl_crystal_density_diffrn 1.244
_exptl_crystal_density_method 'not measured'
_exptl_crystal_description prism
_exptl_crystal_F_000 464
_exptl_crystal_size_max 0.4
_exptl_crystal_size_mid 0.3
_exptl_crystal_size_min 0.2
_refine_diff_density_max 0.161
_refine_diff_density_min -0.316
_refine_diff_density_rms 0.043
_refine_ls_extinction_method none
_refine_ls_goodness_of_fit_ref 1.045
_refine_ls_hydrogen_treatment constr
_refine_ls_matrix_type full
_refine_ls_number_parameters 367
_refine_ls_number_reflns 4785
_refine_ls_number_restraints 208
_refine_ls_restrained_S_all 1.115
_refine_ls_R_factor_all 0.1284
_refine_ls_R_factor_gt 0.0681
_refine_ls_shift/su_max 0.000
_refine_ls_shift/su_mean 0.000
_refine_ls_structure_factor_coef Fsqd
_refine_ls_weighting_details 'calc w=1/[\s^2^(Fo^2^)+(0.1044P)^2^+0.1081P] where P=(Fo^2^+2Fc^2^)/3'
_refine_ls_weighting_scheme calc
_refine_ls_wR_factor_gt 0.1772
_refine_ls_wR_factor_ref 0.2235
_reflns_number_gt 2482
_reflns_number_total 4785
_reflns_threshold_expression >2sigma(I)
_cod_data_source_file c7ob02255g2.cif
_cod_data_source_block g140926c
_cod_original_cell_volume 1170.72(13)
_cod_database_code 7155916
_chemical_oxdiff_formula 'C11 H10 N O'
_reflns_odcompleteness_completeness 99.83
_reflns_odcompleteness_iscentric 1
_reflns_odcompleteness_theta 26.32
_olex2_refinement_description
;
1. Fixed Uiso
 At 1.2 times of:
  All C(H) groups, All C(H,H) groups
 At 1.5 times of:
  All C(H,H,H) groups
2. Restrained distances
 C15-C16 = C16-C17 = C17-C18
 1.5 with sigma of 0.02
 C15A-C16A = C16A-C17A = C17A-C18A
 1.5 with sigma of 0.02
 C19-C20 = C20-C21 = C21-C22
 1.5 with sigma of 0.02
 C19A-C20A = C20A-C21A = C21A-C22A
 1.5 with sigma of 0.02
3. Rigid bond restraints
 C15, C16, C17, C18, C15A, C16A, C17A, C18A
 with sigma for 1-2 distances of 0.005 and sigma for 1-3 distances of 0.005
4. Uiso/Uaniso restraints and constraints
C15 \\sim C16 \\sim C17 \\sim C18 \\sim C15A \\sim C16A \\sim C17A \\sim C18A:
within 1.7A with sigma of 0.005 and sigma for terminal atoms of 0.01
C19 \\sim C20 \\sim C21 \\sim C22 \\sim C19A \\sim C20A \\sim C21A \\sim C22A:
within 1.7A with sigma of 0.005 and sigma for terminal atoms of 0.01
C19 \\sim C20 \\sim C21 \\sim C22 \\sim C19A \\sim C20A \\sim C21A \\sim C22A:
within 1.7A with sigma of 0.005 and sigma for terminal atoms of 0.01
5. Others
 Sof(C15A)=Sof(H15C)=Sof(H15D)=Sof(C16A)=Sof(H16C)=Sof(H16D)=Sof(C17A)=
 Sof(H17C)=Sof(H17D)=Sof(C18A)=Sof(H18D)=Sof(H18E)=Sof(H18F)=1-FVAR(1)
 Sof(C15)=Sof(H15A)=Sof(H15B)=Sof(C16)=Sof(H16A)=Sof(H16B)=Sof(C17)=Sof(H17A)=
 Sof(H17B)=Sof(C18)=Sof(H18A)=Sof(H18B)=Sof(H18C)=FVAR(1)
 Sof(C19A)=Sof(H19C)=Sof(H19D)=Sof(C20A)=Sof(H20C)=Sof(H20D)=Sof(C21A)=
 Sof(H21C)=Sof(H21D)=Sof(C22A)=Sof(H22D)=Sof(H22E)=Sof(H22F)=1-FVAR(2)
 Sof(C19)=Sof(H19A)=Sof(H19B)=Sof(C20)=Sof(H20A)=Sof(H20B)=Sof(C21)=Sof(H21A)=
 Sof(H21B)=Sof(C22)=Sof(H22A)=Sof(H22B)=Sof(H22C)=FVAR(2)
6.a Secondary CH2 refined with riding coordinates:
 C15(H15A,H15B), C16(H16A,H16B), C17(H17A,H17B), C15A(H15C,H15D), C16A(H16C,
 H16D), C17A(H17C,H17D), C19(H19A,H19B), C20(H20A,H20B), C21(H21A,H21B),
 C19A(H19C,H19D), C20A(H20C,H20D), C21A(H21C,H21D)
6.b Aromatic/amide H refined with riding coordinates:
 C4(H4), C5(H5), C7(H7), C8(H8), C10(H10), C11(H11), C13(H13), C14(H14)
6.c Idealised Me refined as rotating group:
 C18(H18A,H18B,H18C), C18A(H18D,H18E,H18F), C22(H22A,H22B,H22C), C22A(H22D,
 H22E,H22F)
;
_olex2_submission_special_instructions 'No special instructions were received'

loop_
_space_group_symop_id
_space_group_symop_operation_xyz
1 'x, y, z'
2 '-x, -y, -z'

loop_
_atom_site_label
_atom_site_type_symbol
_atom_site_fract_x
_atom_site_fract_y
_atom_site_fract_z
_atom_site_U_iso_or_equiv
_atom_site_adp_type
_atom_site_occupancy
_atom_site_calc_flag
_atom_site_disorder_assembly
_atom_site_disorder_group
_atom_site_refinement_flags_posn
_atom_site_refinement_flags_adp
O1 O 1.3090(3) 0.1995(2) -0.2158(3) 0.1126(9) Uani 1 d . . . .
O2 O 1.3009(3) 0.1140(2) -0.0439(3) 0.1201(10) Uani 1 d . . . .
O3 O 0.0929(3) 0.7508(3) 0.6671(2) 0.1237(10) Uani 1 d . . . .
O4 O 0.0080(4) 0.6136(3) 0.6317(3) 0.1387(12) Uani 1 d . . . .
N1 N 0.6749(3) 0.5562(2) 0.02488(19) 0.0749(7) Uani 1 d . . . .
N2 N 1.2446(3) 0.1944(3) -0.1155(3) 0.0852(8) Uani 1 d . . . .
N3 N 0.5816(3) 0.5313(2) 0.2299(2) 0.0863(8) Uani 1 d . . . .
N4 N 0.0999(4) 0.6690(3) 0.6102(2) 0.0930(9) Uani 1 d . . . .
N5 N 0.4699(3) 0.6832(2) 0.07733(19) 0.0683(6) Uani 1 d . . . .
N6 N 0.5865(3) 0.7016(2) -0.1325(2) 0.0856(8) Uani 1 d . . . .
C1 C 0.5739(3) 0.6603(3) -0.0303(3) 0.0686(8) Uani 1 d A . . .
C2 C 0.5713(3) 0.5830(3) 0.1308(2) 0.0673(8) Uani 1 d A . . .
C3 C 0.8155(3) 0.4657(2) -0.0109(2) 0.0585(7) Uani 1 d . . . .
C4 C 0.8945(3) 0.4727(2) -0.1224(2) 0.0631(7) Uani 1 d . . . .
H4 H 0.8531 0.5380 -0.1741 0.076 Uiso 1 calc . . R .
C5 C 1.0340(3) 0.3837(3) -0.1570(2) 0.0667(8) Uani 1 d . . . .
H5 H 1.0869 0.3875 -0.2325 0.080 Uiso 1 calc . . R .
C6 C 1.0956(3) 0.2883(2) -0.0792(3) 0.0654(7) Uani 1 d . . . .
C7 C 1.0185(3) 0.2808(3) 0.0325(3) 0.0709(8) Uani 1 d . . . .
H7 H 1.0615 0.2163 0.0843 0.085 Uiso 1 calc . . R .
C8 C 0.8782(3) 0.3688(2) 0.0671(2) 0.0665(7) Uani 1 d . . . .
H8 H 0.8249 0.3640 0.1424 0.080 Uiso 1 calc . . R .
C9 C 0.4590(3) 0.5702(3) 0.3237(2) 0.0680(8) Uani 1 d . . . .
C10 C 0.4595(4) 0.6495(3) 0.3999(3) 0.0786(9) Uani 1 d . . . .
H10 H 0.5404 0.6808 0.3888 0.094 Uiso 1 calc . . R .
C11 C 0.3410(4) 0.6829(3) 0.4928(3) 0.0780(9) Uani 1 d . . . .
H11 H 0.3400 0.7385 0.5433 0.094 Uiso 1 calc . . R .
C12 C 0.2251(3) 0.6344(3) 0.5104(2) 0.0678(8) Uani 1 d . . . .
C13 C 0.2244(4) 0.5527(3) 0.4375(3) 0.0811(9) Uani 1 d . . . .
H13 H 0.1458 0.5186 0.4514 0.097 Uiso 1 calc . . R .
C14 C 0.3409(4) 0.5213(3) 0.3434(3) 0.0811(9) Uani 1 d . . . .
H14 H 0.3404 0.4666 0.2925 0.097 Uiso 1 calc . . R .
C15 C 0.3722(5) 0.8070(4) 0.1251(4) 0.0661(11) Uani 0.648(4) d A 1 D U
H15A H 0.3993 0.8120 0.1987 0.079 Uiso 0.648(4) calc A 1 R .
H15B H 0.3942 0.8725 0.0721 0.079 Uiso 0.648(4) calc A 1 R .
C16 C 0.2026(5) 0.8261(5) 0.1424(5) 0.0814(12) Uani 0.648(4) d A 1 D U
H16A H 0.1825 0.7534 0.1830 0.098 Uiso 0.648(4) calc A 1 R .
H16B H 0.1699 0.8387 0.0678 0.098 Uiso 0.648(4) calc A 1 R .
C17 C 0.1112(9) 0.9407(9) 0.2137(7) 0.0970(17) Uani 0.648(4) d A 1 D U
H17A H 0.1385 0.9247 0.2904 0.116 Uiso 0.648(4) calc A 1 R .
H17B H 0.1395 1.0112 0.1764 0.116 Uiso 0.648(4) calc A 1 R .
C18 C -0.0586(7) 0.9705(7) 0.2246(8) 0.138(2) Uani 0.648(4) d A 1 D U
H18A H -0.0898 1.0069 0.1520 0.206 Uiso 0.648(4) calc A 1 GR .
H18B H -0.1119 1.0278 0.2838 0.206 Uiso 0.648(4) calc A 1 GR .
H18C H -0.0836 0.8959 0.2448 0.206 Uiso 0.648(4) calc A 1 GR .
C15A C 0.3050(11) 0.7564(8) 0.1152(9) 0.0798(18) Uani 0.352(4) d A 2 D U
H15C H 0.2509 0.7713 0.0504 0.096 Uiso 0.352(4) calc A 2 R .
H15D H 0.2591 0.7085 0.1758 0.096 Uiso 0.352(4) calc A 2 R .
C16A C 0.2834(11) 0.8744(9) 0.1582(9) 0.0859(16) Uani 0.352(4) d A 2 D U
H16C H 0.3395 0.9198 0.1029 0.103 Uiso 0.352(4) calc A 2 R .
H16D H 0.3198 0.8620 0.2313 0.103 Uiso 0.352(4) calc A 2 R .
C17A C 0.0996(16) 0.9487(17) 0.1753(12) 0.097(2) Uani 0.352(4) d A 2 D U
H17C H 0.0791 1.0374 0.1691 0.116 Uiso 0.352(4) calc A 2 R .
H17D H 0.0547 0.9286 0.1169 0.116 Uiso 0.352(4) calc A 2 R .
C18A C 0.0308(14) 0.9068(11) 0.2979(10) 0.112(3) Uani 0.352(4) d A 2 D U
H18D H 0.0529 0.8189 0.3028 0.168 Uiso 0.352(4) calc A 2 GR .
H18E H -0.0792 0.9482 0.3125 0.168 Uiso 0.352(4) calc A 2 GR .
H18F H 0.0762 0.9276 0.3546 0.168 Uiso 0.352(4) calc A 2 GR .
C19 C 0.4562(14) 0.8001(11) -0.1763(10) 0.098(2) Uani 0.602(7) d A 1 D .
H19A H 0.3708 0.7697 -0.1708 0.117 Uiso 0.602(7) calc A 1 R .
H19B H 0.4208 0.8705 -0.1288 0.117 Uiso 0.602(7) calc A 1 R .
C20 C 0.5034(9) 0.8395(8) -0.2976(7) 0.0986(18) Uani 0.602(7) d A 1 D .
H20A H 0.4166 0.9049 -0.3240 0.118 Uiso 0.602(7) calc A 1 R .
H20B H 0.5323 0.7702 -0.3458 0.118 Uiso 0.602(7) calc A 1 R .
C21 C 0.6448(9) 0.8878(7) -0.3118(7) 0.1086(19) Uani 0.602(7) d A 1 D .
H21A H 0.6173 0.9512 -0.2573 0.130 Uiso 0.602(7) calc A 1 R .
H21B H 0.7320 0.8196 -0.2894 0.130 Uiso 0.602(7) calc A 1 R .
C22 C 0.6942(11) 0.9369(9) -0.4225(8) 0.138(3) Uani 0.602(7) d A 1 D .
H22A H 0.6672 0.9014 -0.4805 0.207 Uiso 0.602(7) calc A 1 GR .
H22B H 0.8044 0.9175 -0.4354 0.207 Uiso 0.602(7) calc A 1 GR .
H22C H 0.6445 1.0252 -0.4271 0.207 Uiso 0.602(7) calc A 1 GR .
C19A C 0.482(2) 0.8261(17) -0.1609(16) 0.101(3) Uani 0.398(7) d A 2 D .
H19C H 0.3807 0.8211 -0.1606 0.121 Uiso 0.398(7) calc A 2 R .
H19D H 0.4703 0.8793 -0.1003 0.121 Uiso 0.398(7) calc A 2 R .
C20A C 0.5281(18) 0.8802(13) -0.2648(11) 0.109(2) Uani 0.398(7) d A 2 D .
H20C H 0.5689 0.9394 -0.2445 0.131 Uiso 0.398(7) calc A 2 R .
H20D H 0.4321 0.9296 -0.2912 0.131 Uiso 0.398(7) calc A 2 R .
C21A C 0.6310(13) 0.8308(11) -0.3683(10) 0.108(2) Uani 0.398(7) d A 2 D .
H21C H 0.7122 0.7656 -0.3352 0.129 Uiso 0.398(7) calc A 2 R .
H21D H 0.5731 0.7874 -0.3938 0.129 Uiso 0.398(7) calc A 2 R .
C22A C 0.7145(17) 0.8574(15) -0.4734(11) 0.153(4) Uani 0.398(7) d A 2 D .
H22D H 0.6446 0.9123 -0.5214 0.230 Uiso 0.398(7) calc A 2 GR .
H22E H 0.7727 0.7821 -0.5113 0.230 Uiso 0.398(7) calc A 2 GR .
H22F H 0.7841 0.8963 -0.4604 0.230 Uiso 0.398(7) calc A 2 GR .

loop_
_atom_site_aniso_label
_atom_site_aniso_U_11
_atom_site_aniso_U_22
_atom_site_aniso_U_33
_atom_site_aniso_U_23
_atom_site_aniso_U_13
_atom_site_aniso_U_12
O1 0.0792(16) 0.0975(18) 0.126(2) -0.0212(15) 0.0286(15) -0.0083(13)
O2 0.0871(18) 0.0861(18) 0.143(2) -0.0025(17) -0.0049(17) 0.0138(14)
O3 0.142(2) 0.120(2) 0.0705(16) -0.0247(15) 0.0122(15) -0.0081(18)
O4 0.117(2) 0.143(3) 0.121(2) 0.0064(19) 0.0452(18) -0.044(2)
N1 0.0677(15) 0.0698(15) 0.0535(13) -0.0003(11) 0.0034(11) 0.0084(12)
N2 0.0645(17) 0.0636(17) 0.110(2) -0.0155(16) 0.0055(17) -0.0088(14)
N3 0.0784(17) 0.0868(18) 0.0552(15) 0.0015(13) 0.0060(12) 0.0066(13)
N4 0.089(2) 0.093(2) 0.0640(18) 0.0048(15) 0.0109(15) -0.0076(17)
N5 0.0595(13) 0.0651(14) 0.0589(14) -0.0071(10) -0.0023(11) 0.0014(11)
N6 0.0812(18) 0.0784(17) 0.0614(16) 0.0007(12) -0.0044(13) 0.0099(13)
C1 0.0616(17) 0.0655(17) 0.0592(18) -0.0098(13) -0.0032(14) 0.0000(13)
C2 0.0590(17) 0.0666(18) 0.0590(18) -0.0091(14) -0.0005(13) -0.0042(13)
C3 0.0561(15) 0.0556(15) 0.0567(16) -0.0094(12) -0.0034(12) -0.0118(12)
C4 0.0634(17) 0.0568(16) 0.0588(16) -0.0040(12) -0.0035(13) -0.0118(13)
C5 0.0604(16) 0.0633(17) 0.0681(18) -0.0118(14) 0.0069(14) -0.0185(14)
C6 0.0561(16) 0.0514(15) 0.082(2) -0.0139(14) -0.0021(14) -0.0119(12)
C7 0.0701(18) 0.0532(16) 0.076(2) -0.0036(13) -0.0082(15) -0.0070(13)
C8 0.0662(17) 0.0618(17) 0.0564(16) -0.0054(13) -0.0017(13) -0.0080(14)
C9 0.0638(18) 0.0695(18) 0.0515(16) -0.0007(13) -0.0012(13) -0.0053(14)
C10 0.075(2) 0.081(2) 0.075(2) -0.0082(16) -0.0012(16) -0.0267(16)
C11 0.088(2) 0.080(2) 0.0612(18) -0.0150(15) -0.0051(16) -0.0230(18)
C12 0.0718(19) 0.0671(18) 0.0465(15) 0.0030(13) 0.0015(13) -0.0108(15)
C13 0.0688(19) 0.083(2) 0.087(2) -0.0114(17) -0.0024(17) -0.0250(16)
C14 0.077(2) 0.089(2) 0.070(2) -0.0270(16) -0.0085(16) -0.0131(17)
C15 0.054(2) 0.057(2) 0.079(2) -0.0130(19) 0.0015(19) -0.0126(17)
C16 0.061(2) 0.067(2) 0.105(3) -0.017(2) 0.001(2) -0.0138(17)
C17 0.075(2) 0.079(2) 0.112(3) -0.021(3) 0.004(3) -0.001(2)
C18 0.086(3) 0.116(4) 0.184(5) -0.040(4) 0.000(4) -0.003(3)
C15A 0.066(3) 0.067(3) 0.090(3) -0.013(3) 0.002(3) -0.008(3)
C16A 0.071(3) 0.070(3) 0.100(3) -0.017(3) 0.002(3) -0.009(2)
C17A 0.075(3) 0.076(3) 0.113(4) -0.019(3) 0.008(3) -0.003(3)
C18A 0.087(5) 0.092(5) 0.122(5) -0.008(4) 0.012(4) -0.005(4)
C19 0.091(4) 0.091(5) 0.082(4) 0.010(3) -0.017(3) 0.001(3)
C20 0.099(3) 0.092(4) 0.088(3) 0.006(3) -0.026(3) -0.011(3)
C21 0.104(3) 0.099(4) 0.106(4) 0.011(3) -0.017(3) -0.022(3)
C22 0.136(5) 0.126(5) 0.142(6) 0.019(4) -0.020(5) -0.044(4)
C19A 0.097(4) 0.091(5) 0.081(4) 0.008(3) -0.018(3) 0.005(3)
C20A 0.106(3) 0.094(4) 0.096(4) 0.012(3) -0.016(3) -0.004(3)
C21A 0.108(4) 0.097(4) 0.096(4) 0.012(3) -0.013(3) -0.016(3)
C22A 0.153(7) 0.141(7) 0.113(7) 0.019(6) -0.009(6) -0.003(7)

loop_
_atom_type_symbol
_atom_type_description
_atom_type_scat_dispersion_real
_atom_type_scat_dispersion_imag
_atom_type_scat_source
C C 0.0033 0.0016 'International Tables Vol C Tables 4.2.6.8 and 6.1.1.4'
H H 0.0000 0.0000 'International Tables Vol C Tables 4.2.6.8 and 6.1.1.4'
N N 0.0061 0.0033 'International Tables Vol C Tables 4.2.6.8 and 6.1.1.4'
O O 0.0106 0.0060 'International Tables Vol C Tables 4.2.6.8 and 6.1.1.4'

loop_
_geom_angle_atom_site_label_1
_geom_angle_atom_site_label_2
_geom_angle_atom_site_label_3
_geom_angle
C2 N1 C1 89.6(2)
C3 N1 C1 135.1(2)
C3 N1 C2 135.4(2)
O1 N2 O2 122.5(3)
O1 N2 C6 118.8(3)
O2 N2 C6 118.7(3)
C2 N3 C9 120.7(3)
O3 N4 O4 123.2(3)
O3 N4 C12 118.7(3)
O4 N4 C12 118.1(4)
C1 N5 C15 127.7(3)
C1 N5 C15A 136.1(5)
C2 N5 C1 90.3(2)
C2 N5 C15 128.1(3)
C2 N5 C15A 131.6(4)
C15A N5 C15 40.4(4)
C1 N6 C19 121.3(5)
C1 N6 C19A 118.3(7)
C19A N6 C19 20.1(10)
N1 C1 N5 89.1(2)
N1 C1 C2 44.99(14)
N5 C1 C2 44.12(14)
N6 C1 N1 130.2(2)
N6 C1 N5 140.7(3)
N6 C1 C2 175.1(3)
N1 C2 C1 45.44(14)
N3 C2 N1 130.3(3)
N3 C2 N5 138.7(3)
N3 C2 C1 175.3(3)
N5 C2 N1 91.0(2)
N5 C2 C1 45.57(14)
N1 C3 C8 119.6(2)
C4 C3 N1 120.3(2)
C4 C3 C8 120.1(2)
C5 C4 C3 120.0(3)
C4 C5 C6 119.6(3)
C5 C6 N2 119.6(3)
C7 C6 N2 119.5(3)
C7 C6 C5 121.0(3)
C8 C7 C6 119.7(3)
C7 C8 C3 119.7(3)
C10 C9 N3 121.4(3)
C10 C9 C14 119.3(3)
C14 C9 N3 119.2(3)
C9 C10 C11 120.3(3)
C12 C11 C10 119.7(3)
C11 C12 N4 119.6(3)
C11 C12 C13 121.1(3)
C13 C12 N4 119.3(3)
C12 C13 C14 119.3(3)
C13 C14 C9 120.4(3)
C16 C15 N5 111.8(4)
C15 C16 C17 109.1(5)
C18 C17 C16 111.3(7)
C16A C15A N5 113.0(8)
C15A C16A C17A 105.6(11)
C18A C17A C16A 106.0(10)
C20 C19 N6 110.9(7)
C19 C20 C21 111.5(7)
C22 C21 C20 117.2(7)
C20A C19A N6 115.2(13)
C19A C20A C21A 132.6(12)
C22A C21A C20A 145.7(13)

loop_
_geom_bond_atom_site_label_1
_geom_bond_atom_site_label_2
_geom_bond_distance
O1 N2 1.216(3)
O2 N2 1.222(4)
O3 N4 1.207(4)
O4 N4 1.215(4)
N1 C1 1.420(4)
N1 C2 1.409(3)
N1 C3 1.385(3)
N2 C6 1.454(4)
N3 C2 1.249(4)
N3 C9 1.409(3)
N4 C12 1.463(4)
N5 C1 1.423(3)
N5 C2 1.388(3)
N5 C15 1.508(5)
N5 C15A 1.481(9)
N6 C1 1.237(4)
N6 C19 1.478(13)
N6 C19A 1.47(2)
C1 C2 1.993(4)
C3 C4 1.377(4)
C3 C8 1.393(4)
C4 C5 1.368(4)
C5 C6 1.379(4)
C6 C7 1.373(4)
C7 C8 1.368(4)
C9 C10 1.370(4)
C9 C14 1.380(4)
C10 C11 1.373(4)
C11 C12 1.359(4)
C12 C13 1.364(4)
C13 C14 1.371(4)
C15 C16 1.499(7)
C16 C17 1.546(9)
C17 C18 1.486(10)
C15A C16A 1.452(13)
C16A C17A 1.613(15)
C17A C18A 1.548(15)
C19 C20 1.471(10)
C20 C21 1.583(11)
C21 C22 1.409(9)
C19A C20A 1.362(15)
C20A C21A 1.433(15)
C21A C22A 1.383(12)

loop_
_geom_torsion_atom_site_label_1
_geom_torsion_atom_site_label_2
_geom_torsion_atom_site_label_3
_geom_torsion_atom_site_label_4
_geom_torsion
O1 N2 C6 C5 -3.0(4)
O1 N2 C6 C7 177.3(3)
O2 N2 C6 C5 176.5(3)
O2 N2 C6 C7 -3.2(4)
O3 N4 C12 C11 8.4(5)
O3 N4 C12 C13 -172.4(3)
O4 N4 C12 C11 -171.5(3)
O4 N4 C12 C13 7.7(5)
N1 C1 C2 N3 27(3)
N1 C1 C2 N5 -178.1(3)
N1 C3 C4 C5 179.4(3)
N1 C3 C8 C7 -178.7(3)
N2 C6 C7 C8 -179.9(3)
N3 C9 C10 C11 -177.9(3)
N3 C9 C14 C13 176.6(3)
N4 C12 C13 C14 179.3(3)
N5 C1 C2 N1 178.1(3)
N5 C1 C2 N3 -155(3)
N5 C15 C16 C17 168.6(5)
N5 C15A C16A C17A 171.1(8)
N6 C1 C2 N1 -3(3)
N6 C1 C2 N3 24(6)
N6 C1 C2 N5 179(100)
N6 C19 C20 C21 -58.1(9)
N6 C19A C20A C21A 22(3)
C1 N1 C2 N3 -177.2(4)
C1 N1 C2 N5 1.3(2)
C1 N1 C3 C4 6.3(5)
C1 N1 C3 C8 -175.0(3)
C1 N5 C2 N1 -1.3(2)
C1 N5 C2 N3 177.0(4)
C1 N5 C15 C16 118.0(4)
C1 N5 C15A C16A -99.7(9)
C1 N6 C19 C20 175.8(5)
C1 N6 C19A C20A 161.9(11)
C2 N1 C1 N5 -1.3(2)
C2 N1 C1 N6 179.7(4)
C2 N1 C3 C4 -174.4(3)
C2 N1 C3 C8 4.3(5)
C2 N3 C9 C10 -97.9(4)
C2 N3 C9 C14 86.3(4)
C2 N5 C1 N1 1.3(2)
C2 N5 C1 N6 -179.9(4)
C2 N5 C15 C16 -114.1(4)
C2 N5 C15A C16A 101.5(8)
C3 N1 C1 N5 178.2(3)
C3 N1 C1 N6 -0.8(6)
C3 N1 C1 C2 179.5(4)
C3 N1 C2 N3 3.3(6)
C3 N1 C2 N5 -178.2(3)
C3 N1 C2 C1 -179.5(5)
C3 C4 C5 C6 -1.0(4)
C4 C3 C8 C7 0.0(4)
C4 C5 C6 N2 -179.3(3)
C4 C5 C6 C7 0.4(4)
C5 C6 C7 C8 0.3(4)
C6 C7 C8 C3 -0.5(4)
C8 C3 C4 C5 0.8(4)
C9 N3 C2 N1 -176.7(3)
C9 N3 C2 N5 5.5(6)
C9 N3 C2 C1 158(3)
C9 C10 C11 C12 1.7(5)
C10 C9 C14 C13 0.7(5)
C10 C11 C12 N4 179.3(3)
C10 C11 C12 C13 0.1(5)
C11 C12 C13 C14 -1.5(5)
C12 C13 C14 C9 1.1(5)
C14 C9 C10 C11 -2.1(5)
C15 N5 C1 N1 142.9(3)
C15 N5 C1 N6 -38.2(6)
C15 N5 C1 C2 141.6(4)
C15 N5 C2 N1 -142.7(3)
C15 N5 C2 N3 35.6(6)
C15 N5 C2 C1 -141.4(4)
C15 N5 C15A C16A -1.8(6)
C15 C16 C17 C18 175.0(7)
C15A N5 C1 N1 -162.9(6)
C15A N5 C1 N6 15.9(9)
C15A N5 C1 C2 -164.3(7)
C15A N5 C2 N1 164.1(6)
C15A N5 C2 N3 -17.6(8)
C15A N5 C2 C1 165.4(6)
C15A N5 C15 C16 -1.8(7)
C15A C16A C17A C18A 86.2(14)
C19 N6 C1 N1 170.3(6)
C19 N6 C1 N5 -8.2(8)
C19 N6 C1 C2 173(3)
C19 N6 C19A C20A -94(4)
C19 C20 C21 C22 -175.5(8)
C19A N6 C1 N1 -166.7(9)
C19A N6 C1 N5 14.8(10)
C19A N6 C1 C2 -164(3)
C19A N6 C19 C20 88(3)
C19A C20A C21A C22A -166(2)
